data_2209073
loop_
_publ_author_name
'An-Zhi Tan'
'You-Huan Wei'
'Fu-Pei Liang'
'Zi-Lu Chen'
'Rui-Xiang Hu'

_publ_section_title
Poly[bis(\m~2~-3,5-diaminobenzoato)-\k^3^<i>N</i>:<i>O</i>,<i>O</i>';\k^3^<i>O</i>:<i>O</i>,<i>O</i>'-lead(II)]
_journal_coeditor_code BD2003
_journal_issue 6
_journal_name_full 'Acta Crystallographica Section E'
_journal_page_first m1434
_journal_page_last m1436
_journal_paper_doi 10.1107/S160053680601885X
_journal_volume 62
_journal_year 2006
_chemical_formula_iupac '[Pb (C7 H7 N2 O2)2]'
_chemical_formula_moiety 'C14 H14 N4 O4 Pb'
_chemical_formula_sum 'C14 H14 N4 O4 Pb'
_chemical_formula_weight 509.48
_chemical_name_systematic
;
Poly[bis(\m~2~-3,5-diaminobenzoato)-\k^3^N:O,O';\k^3^O:O,O')lead(II)]
;
_space_group_IT_number 14
_symmetry_cell_setting monoclinic
_symmetry_space_group_name_Hall '-P 2yn'
_symmetry_space_group_name_H-M 'P 1 21/n 1'
_atom_sites_solution_hydrogens geom
_atom_sites_solution_primary direct
_atom_sites_solution_secondary difmap
_audit_creation_method SHELXL-97
_cell_angle_alpha 90.00
_cell_angle_beta 102.227(2)
_cell_angle_gamma 90.00
_cell_formula_units_Z 4
_cell_length_a 8.7573(12)
_cell_length_b 11.9212(16)
_cell_length_c 14.758(2)
_cell_measurement_reflns_used 3510
_cell_measurement_temperature 294(2)
_cell_measurement_theta_max 26.28
_cell_measurement_theta_min 2.93
_cell_volume 1505.7(4)
_computing_cell_refinement SMART
_computing_data_collection 'SMART (Bruker, 1997)'
_computing_data_reduction 'SAINT (Bruker, 1997)'
_computing_molecular_graphics 'SHELXTL (Bruker, 1997)'
_computing_publication_material SHELXTL
_computing_structure_refinement 'SHELXL97 (Sheldrick, 1997)'
_computing_structure_solution 'SHELXS97 (Sheldrick, 1997)'
_diffrn_ambient_temperature 294(2)
_diffrn_measured_fraction_theta_full 0.997
_diffrn_measured_fraction_theta_max 0.997
_diffrn_measurement_device_type 'Bruker SMART CCD area-detector'
_diffrn_measurement_method '\f and \w'
_diffrn_radiation_monochromator graphite
_diffrn_radiation_source 'fine-focus sealed tube'
_diffrn_radiation_type MoK\a
_diffrn_radiation_wavelength 0.71073
_diffrn_reflns_av_R_equivalents 0.0685
_diffrn_reflns_av_sigmaI/netI 0.0645
_diffrn_reflns_limit_h_max 10
_diffrn_reflns_limit_h_min -10
_diffrn_reflns_limit_k_max 12
_diffrn_reflns_limit_k_min -14
_diffrn_reflns_limit_l_max 15
_diffrn_reflns_limit_l_min -18
_diffrn_reflns_number 8313
_diffrn_reflns_theta_full 26.33
_diffrn_reflns_theta_max 26.33
_diffrn_reflns_theta_min 2.22
_exptl_absorpt_coefficient_mu 11.231
_exptl_absorpt_correction_T_max 0.3459
_exptl_absorpt_correction_T_min 0.2370
_exptl_absorpt_correction_type multi-scan
_exptl_absorpt_process_details '(SADABS; Sheldrick, 1996)'
_exptl_crystal_colour brown
_exptl_crystal_density_diffrn 2.247
_exptl_crystal_density_method 'not measured'
_exptl_crystal_description block
_exptl_crystal_F_000 960
_exptl_crystal_size_max 0.18
_exptl_crystal_size_mid 0.14
_exptl_crystal_size_min 0.12
_refine_diff_density_max 1.712
_refine_diff_density_min -2.436
_refine_ls_extinction_method none
_refine_ls_goodness_of_fit_ref 0.988
_refine_ls_hydrogen_treatment constr
_refine_ls_matrix_type full
_refine_ls_number_parameters 208
_refine_ls_number_reflns 3059
_refine_ls_number_restraints 0
_refine_ls_restrained_S_all 0.988
_refine_ls_R_factor_all 0.0507
_refine_ls_R_factor_gt 0.0364
_refine_ls_shift/su_max 0.002
_refine_ls_shift/su_mean 0.000
_refine_ls_structure_factor_coef Fsqd
_refine_ls_weighting_details 'calc w=1/[\s^2^(Fo^2^)+(0.0433P)^2^] where P=(Fo^2^+2Fc^2^)/3'
_refine_ls_weighting_scheme calc
_refine_ls_wR_factor_gt 0.0789
_refine_ls_wR_factor_ref 0.0855
_reflns_number_gt 2440
_reflns_number_total 3059
_reflns_threshold_expression I>2\s(I)
_cod_data_source_file bd2003.cif
_cod_data_source_block I
_cod_original_cell_volume 1505.8(4)
_cod_original_sg_symbol_H-M 'P 21/n'
_cod_database_code 2209073
_cod_database_fobs_code 2209073

loop_
_symmetry_equiv_pos_as_xyz
'x, y, z'
'-x+1/2, y+1/2, -z+1/2'
'-x, -y, -z'
'x-1/2, -y-1/2, z-1/2'

loop_
_atom_site_type_symbol
_atom_site_label
_atom_site_fract_x
_atom_site_fract_y
_atom_site_fract_z
_atom_site_U_iso_or_equiv
_atom_site_adp_type
_atom_site_calc_flag
_atom_site_refinement_flags
_atom_site_occupancy
Pb Pb1 0.20587(3) 0.38695(2) 1.047674(15) 0.02486(11) Uani d . 1
O O1 0.0828(6) 0.5947(4) 1.0584(4) 0.0411(13) Uani d . 1
O O2 0.3353(5) 0.5645(4) 1.0902(3) 0.0362(11) Uani d . 1
O O3 0.2266(6) 0.2522(4) 0.9060(3) 0.0344(11) Uani d . 1
O O4 0.2384(5) 0.4369(4) 0.8986(3) 0.0291(10) Uani d . 1
N N1 0.0864(8) 1.0257(6) 1.1228(5) 0.058(2) Uani d . 1
H H1A 0.0920 1.0774 1.1678 0.070 Uiso d R 1
H H1B -0.0120 1.0116 1.0925 0.070 Uiso d R 1
N N2 0.5426(7) 0.8660(5) 1.3231(5) 0.0399(16) Uani d . 1
H H2A 0.5818 0.9351 1.3355 0.048 Uiso d R 1
H H2B 0.6143 0.8141 1.3179 0.048 Uiso d R 1
N N3 0.2130(7) 0.5119(6) 0.5558(4) 0.0458(18) Uani d . 1
H H3A 0.1766 0.5132 0.4938 0.055 Uiso d R 1
H H3B 0.2039 0.5790 0.5824 0.055 Uiso d R 1
N N4 0.0095(6) 0.1359(4) 0.5691(4) 0.0268(12) Uani d . 1
H H4A 0.0554 0.0759 0.6006 0.032 Uiso calc R 1
H H4B 0.0329 0.1343 0.5126 0.032 Uiso calc R 1
C C1 0.2200(8) 0.6287(5) 1.0899(5) 0.0264(15) Uani d . 1
C C2 0.2499(7) 0.7401(6) 1.1348(4) 0.0262(14) Uani d . 1
C C3 0.1459(7) 0.8300(6) 1.1096(5) 0.0296(15) Uani d . 1
H H3 0.0541 0.8204 1.0652 0.036 Uiso calc R 1
C C4 0.1822(8) 0.9341(6) 1.1520(5) 0.0329(16) Uani d . 1
C C5 0.3180(8) 0.9466(7) 1.2196(5) 0.0356(17) Uani d . 1
H H5 0.3423 1.0165 1.2469 0.043 Uiso calc R 1
C C6 0.4186(7) 0.8566(6) 1.2473(5) 0.0286(15) Uani d . 1
C C7 0.3871(7) 0.7535(6) 1.2019(4) 0.0282(15) Uani d . 1
H H7 0.4571 0.6943 1.2165 0.034 Uiso calc R 1
C C8 0.2174(7) 0.3409(6) 0.8598(4) 0.0254(14) Uani d . 1
C C9 0.1782(7) 0.3356(5) 0.7563(4) 0.0228(13) Uani d . 1
C C10 0.2086(7) 0.4275(6) 0.7038(5) 0.0253(14) Uani d . 1
H H10 0.2526 0.4921 0.7337 0.030 Uiso calc R 1
C C11 0.1738(8) 0.4236(6) 0.6070(5) 0.0302(15) Uani d . 1
C C12 0.1064(7) 0.3255(5) 0.5625(4) 0.0255(14) Uani d . 1
H H12 0.0812 0.3218 0.4981 0.031 Uiso calc R 1
C C13 0.0774(7) 0.2335(5) 0.6153(4) 0.0223(13) Uani d . 1
C C14 0.1112(7) 0.2384(5) 0.7119(4) 0.0235(13) Uani d . 1
H H14 0.0894 0.1775 0.7464 0.028 Uiso calc R 1

loop_
_atom_site_aniso_label
_atom_site_aniso_U_11
_atom_site_aniso_U_22
_atom_site_aniso_U_33
_atom_site_aniso_U_12
_atom_site_aniso_U_13
_atom_site_aniso_U_23
Pb1 0.03042(16) 0.02453(16) 0.01959(15) 0.00153(11) 0.00522(10) -0.00108(10)
O1 0.036(3) 0.031(3) 0.048(3) -0.003(2) -0.010(2) -0.011(2)
O2 0.034(3) 0.033(3) 0.044(3) 0.005(2) 0.014(2) -0.009(2)
O3 0.055(3) 0.025(3) 0.021(2) 0.004(2) 0.003(2) 0.003(2)
O4 0.043(3) 0.022(2) 0.021(2) -0.003(2) 0.002(2) -0.002(2)
N1 0.062(4) 0.036(4) 0.069(5) 0.021(4) -0.001(4) -0.017(4)
N2 0.031(3) 0.040(4) 0.049(4) -0.014(3) 0.011(3) -0.020(3)
N3 0.084(5) 0.027(4) 0.028(3) -0.012(3) 0.017(3) 0.000(3)
N4 0.029(3) 0.027(3) 0.024(3) -0.003(2) 0.003(2) -0.002(2)
C1 0.034(4) 0.028(4) 0.017(3) -0.005(3) 0.007(3) -0.004(3)
C2 0.025(3) 0.034(4) 0.022(3) -0.005(3) 0.010(3) -0.004(3)
C3 0.026(3) 0.036(4) 0.026(3) 0.002(3) 0.005(3) -0.003(3)
C4 0.033(4) 0.031(4) 0.038(4) 0.004(3) 0.014(3) -0.006(3)
C5 0.041(4) 0.033(4) 0.036(4) -0.008(3) 0.015(3) -0.010(3)
C6 0.025(3) 0.033(4) 0.032(4) -0.010(3) 0.014(3) -0.006(3)
C7 0.026(3) 0.030(4) 0.028(4) -0.004(3) 0.007(3) -0.006(3)
C8 0.024(3) 0.023(3) 0.028(4) 0.004(3) 0.005(3) -0.003(3)
C9 0.026(3) 0.019(3) 0.023(3) 0.000(3) 0.006(3) -0.005(3)
C10 0.027(3) 0.020(3) 0.030(4) -0.004(3) 0.007(3) -0.004(3)
C11 0.035(4) 0.028(4) 0.029(4) 0.004(3) 0.008(3) 0.001(3)
C12 0.034(3) 0.026(4) 0.015(3) 0.001(3) 0.003(3) -0.004(3)
C13 0.020(3) 0.024(3) 0.025(3) -0.005(3) 0.009(2) -0.007(3)
C14 0.025(3) 0.025(4) 0.022(3) -0.001(3) 0.008(2) 0.002(3)

loop_
_atom_type_symbol
_atom_type_description
_atom_type_scat_dispersion_real
_atom_type_scat_dispersion_imag
_atom_type_scat_source
C C 0.0033 0.0016 'International Tables Vol C Tables 4.2.6.8 and 6.1.1.4'
H H 0.0000 0.0000 'International Tables Vol C Tables 4.2.6.8 and 6.1.1.4'
N N 0.0061 0.0033 'International Tables Vol C Tables 4.2.6.8 and 6.1.1.4'
O O 0.0106 0.0060 'International Tables Vol C Tables 4.2.6.8 and 6.1.1.4'
Pb Pb -3.3944 10.1111 'International Tables Vol C Tables 4.2.6.8 and 6.1.1.4'

loop_
_geom_angle_atom_site_label_1
_geom_angle_atom_site_label_2
_geom_angle_atom_site_label_3
_geom_angle_site_symmetry_1
_geom_angle_site_symmetry_3
_geom_angle
_geom_angle_publ_flag
O4 Pb1 O2 . . 83.00(16) ?
O4 Pb1 N4 . 4_666 79.57(16) ?
O2 Pb1 N4 . 4_666 69.69(16) ?
O4 Pb1 O3 . . 51.65(14) yes
O2 Pb1 O3 . . 128.52(15) ?
N4 Pb1 O3 4_666 . 78.29(16) ?
O4 Pb1 O1 . 3_567 73.73(17) ?
O2 Pb1 O1 . 3_567 114.27(15) ?
N4 Pb1 O1 4_666 3_567 152.03(18) ?
O3 Pb1 O1 . 3_567 78.72(15) ?
O4 Pb1 O1 . . 87.23(17) yes
O2 Pb1 O1 . . 50.04(15) yes
N4 Pb1 O1 4_666 . 119.44(16) yes
O3 Pb1 O1 . . 133.34(15) yes
O1 Pb1 O1 3_567 . 67.92(16) yes
O4 Pb1 C8 . . 26.25(18) ?
O2 Pb1 C8 . . 108.04(18) ?
N4 Pb1 C8 4_666 . 81.57(17) ?
O3 Pb1 C8 . . 25.95(16) ?
O1 Pb1 C8 3_567 . 70.82(17) ?
O1 Pb1 C8 . . 109.17(19) ?
C1 O1 Pb1 . 3_567 153.5(5) ?
C1 O1 Pb1 . . 87.5(4) ?
Pb1 O1 Pb1 3_567 . 112.08(16) ?
C1 O2 Pb1 . . 101.5(4) ?
C8 O3 Pb1 . . 84.9(4) ?
C8 O4 Pb1 . . 99.1(4) ?
C4 N1 H1A . . 111.9 ?
C4 N1 H1B . . 117.3 ?
H1A N1 H1B . . 113.1 ?
C6 N2 H2A . . 116.1 ?
C6 N2 H2B . . 108.5 ?
H2A N2 H2B . . 114.1 ?
C11 N3 H3A . . 119.5 ?
C11 N3 H3B . . 112.5 ?
H3A N3 H3B . . 112.4 ?
C13 N4 Pb1 . 4_565 117.1(4) ?
C13 N4 H4A . . 108.0 ?
Pb1 N4 H4A 4_565 . 108.0 ?
C13 N4 H4B . . 108.0 ?
Pb1 N4 H4B 4_565 . 108.0 ?
H4A N4 H4B . . 107.3 ?
O1 C1 O2 . . 120.3(6) ?
O1 C1 C2 . . 121.2(6) ?
O2 C1 C2 . . 118.3(6) ?
C7 C2 C3 . . 120.9(6) ?
C7 C2 C1 . . 117.7(6) ?
C3 C2 C1 . . 121.4(6) ?
C4 C3 C2 . . 119.1(6) ?
C4 C3 H3 . . 120.5 ?
C2 C3 H3 . . 120.5 ?
C5 C4 N1 . . 120.5(7) ?
C5 C4 C3 . . 119.8(7) ?
N1 C4 C3 . . 119.6(7) ?
C4 C5 C6 . . 121.4(7) ?
C4 C5 H5 . . 119.3 ?
C6 C5 H5 . . 119.3 ?
N2 C6 C5 . . 120.8(7) ?
N2 C6 C7 . . 119.9(7) ?
C5 C6 C7 . . 119.2(6) ?
C2 C7 C6 . . 119.6(6) ?
C2 C7 H7 . . 120.2 ?
C6 C7 H7 . . 120.2 ?
O3 C8 O4 . . 121.8(6) ?
O3 C8 C9 . . 119.7(6) ?
O4 C8 C9 . . 118.5(6) ?
O3 C8 Pb1 . . 69.2(3) ?
O4 C8 Pb1 . . 54.7(3) ?
C9 C8 Pb1 . . 162.8(4) ?
C14 C9 C10 . . 119.9(6) ?
C14 C9 C8 . . 119.8(6) ?
C10 C9 C8 . . 120.2(6) ?
C11 C10 C9 . . 120.9(6) ?
C11 C10 H10 . . 119.5 ?
C9 C10 H10 . . 119.5 ?
N3 C11 C10 . . 120.6(7) ?
N3 C11 C12 . . 120.4(6) ?
C10 C11 C12 . . 119.0(6) ?
C13 C12 C11 . . 119.9(6) ?
C13 C12 H12 . . 120.0 ?
C11 C12 H12 . . 120.0 ?
C14 C13 C12 . . 120.8(6) ?
C14 C13 N4 . . 120.2(6) ?
C12 C13 N4 . . 119.0(6) ?
C13 C14 C9 . . 119.4(6) ?
C13 C14 H14 . . 120.3 ?
C9 C14 H14 . . 120.3 ?

loop_
_geom_bond_atom_site_label_1
_geom_bond_atom_site_label_2
_geom_bond_site_symmetry_2
_geom_bond_distance
_geom_bond_publ_flag
Pb1 O4 . 2.354(4) yes
Pb1 O2 . 2.420(5) yes
Pb1 N4 4_666 2.625(5) yes
Pb1 O3 . 2.673(5) yes
Pb1 O1 3_567 2.686(5) yes
Pb1 O1 . 2.719(5) yes
Pb1 C8 . 2.849(6) ?
O1 C1 . 1.260(8) ?
O1 Pb1 3_567 2.686(5) ?
O2 C1 . 1.266(8) ?
O3 C8 . 1.252(8) ?
O4 C8 . 1.276(8) ?
N1 C4 . 1.389(10) ?
N1 H1A . 0.9001 ?
N1 H1B . 0.8988 ?
N2 C6 . 1.388(9) ?
N2 H2A . 0.8954 ?
N2 H2B . 0.8967 ?
N3 C11 . 1.382(9) ?
N3 H3A . 0.9019 ?
N3 H3B . 0.9018 ?
N4 C13 . 1.414(8) ?
N4 Pb1 4_565 2.625(5) ?
N4 H4A . 0.9000 ?
N4 H4B . 0.9000 ?
C1 C2 . 1.481(9) ?
C2 C7 . 1.395(9) ?
C2 C3 . 1.406(9) ?
C3 C4 . 1.396(10) ?
C3 H3 . 0.9300 ?
C4 C5 . 1.389(10) ?
C5 C6 . 1.394(11) ?
C5 H5 . 0.9300 ?
C6 C7 . 1.400(9) ?
C7 H7 . 0.9300 ?
C8 C9 . 1.494(9) ?
C9 C14 . 1.398(9) ?
C9 C10 . 1.400(9) ?
C10 C11 . 1.396(10) ?
C10 H10 . 0.9300 ?
C11 C12 . 1.408(10) ?
C12 C13 . 1.398(9) ?
C12 H12 . 0.9300 ?
C13 C14 . 1.395(8) ?
C14 H14 . 0.9300 ?

loop_
_geom_hbond_atom_site_label_D
_geom_hbond_atom_site_label_H
_geom_hbond_atom_site_label_A
_geom_hbond_site_symmetry_A
_geom_hbond_distance_DH
_geom_hbond_distance_HA
_geom_hbond_distance_DA
_geom_hbond_angle_DHA
_geom_hbond_publ_flag
N1 H1B N3 4_576 0.90 2.37 3.241(9) 163.1 yes
N2 H2A O4 4_676 0.90 2.13 2.981(7) 158.6 yes
N3 H3B O3 2_556 0.90 2.15 2.945(8) 146.8 yes
N4 H4A O4 2_546 0.90 2.45 3.207(7) 142.0 yes
N4 H4B O2 2_546 0.90 2.25 3.074(7) 151.9 yes

loop_
_geom_torsion_atom_site_label_1
_geom_torsion_atom_site_label_2
_geom_torsion_atom_site_label_3
_geom_torsion_atom_site_label_4
_geom_torsion_site_symmetry_1
_geom_torsion_site_symmetry_4
_geom_torsion
O4 Pb1 O1 C1 . . -88.1(4)
O2 Pb1 O1 C1 . . -4.9(4)
N4 Pb1 O1 C1 4_666 . -11.7(4)
O3 Pb1 O1 C1 . . -114.0(4)
O1 Pb1 O1 C1 3_567 . -161.6(5)
C8 Pb1 O1 C1 . . -102.7(4)
O4 Pb1 O1 Pb1 . 3_567 73.6(2)
O2 Pb1 O1 Pb1 . 3_567 156.7(3)
N4 Pb1 O1 Pb1 4_666 3_567 149.94(19)
O3 Pb1 O1 Pb1 . 3_567 47.7(3)
O1 Pb1 O1 Pb1 3_567 3_567 0.0
C8 Pb1 O1 Pb1 . 3_567 58.9(3)
O4 Pb1 O2 C1 . . 97.2(4)
N4 Pb1 O2 C1 4_666 . 178.7(4)
O3 Pb1 O2 C1 . . 123.5(4)
O1 Pb1 O2 C1 3_567 . 28.6(4)
O1 Pb1 O2 C1 . . 5.0(4)
C8 Pb1 O2 C1 . . 105.2(4)
O4 Pb1 O3 C8 . . -8.9(3)
O2 Pb1 O3 C8 . . -43.0(4)
N4 Pb1 O3 C8 4_666 . -94.8(4)
O1 Pb1 O3 C8 3_567 . 69.2(4)
O1 Pb1 O3 C8 . . 24.8(4)
O2 Pb1 O4 C8 . . 162.6(4)
N4 Pb1 O4 C8 4_666 . 92.1(4)
O3 Pb1 O4 C8 . . 8.8(3)
O1 Pb1 O4 C8 3_567 . -79.5(4)
O1 Pb1 O4 C8 . . -147.3(4)
Pb1 O1 C1 O2 3_567 . -130.8(9)
Pb1 O1 C1 O2 . . 8.3(6)
Pb1 O1 C1 C2 3_567 . 54.7(13)
Pb1 O1 C1 C2 . . -166.2(6)
Pb1 O2 C1 O1 . . -9.6(7)
Pb1 O2 C1 C2 . . 165.2(5)
O1 C1 C2 C7 . . 152.0(6)
O2 C1 C2 C7 . . -22.7(9)
O1 C1 C2 C3 . . -29.3(9)
O2 C1 C2 C3 . . 156.0(6)
C7 C2 C3 C4 . . 0.7(10)
C1 C2 C3 C4 . . -178.1(6)
C2 C3 C4 C5 . . -1.4(10)
C2 C3 C4 N1 . . 175.1(7)
N1 C4 C5 C6 . . -177.5(7)
C3 C4 C5 C6 . . -1.1(10)
C4 C5 C6 N2 . . -171.4(6)
C4 C5 C6 C7 . . 4.2(10)
C3 C2 C7 C6 . . 2.4(9)
C1 C2 C7 C6 . . -178.8(6)
N2 C6 C7 C2 . . 170.8(6)
C5 C6 C7 C2 . . -4.8(9)
Pb1 O3 C8 O4 . . 15.3(6)
Pb1 O3 C8 C9 . . -163.6(5)
Pb1 O4 C8 O3 . . -17.6(6)
Pb1 O4 C8 C9 . . 161.3(5)
O4 Pb1 C8 O3 . . 164.0(6)
O2 Pb1 C8 O3 . . 145.9(4)
N4 Pb1 C8 O3 4_666 . 80.5(4)
O1 Pb1 C8 O3 3_567 . -104.0(4)
O1 Pb1 C8 O3 . . -161.1(3)
O2 Pb1 C8 O4 . . -18.1(4)
N4 Pb1 C8 O4 4_666 . -83.5(4)
O3 Pb1 C8 O4 . . -164.0(6)
O1 Pb1 C8 O4 3_567 . 92.0(4)
O1 Pb1 C8 O4 . . 34.9(4)
O4 Pb1 C8 C9 . . -71.8(16)
O2 Pb1 C8 C9 . . -89.9(16)
N4 Pb1 C8 C9 4_666 . -155.3(16)
O3 Pb1 C8 C9 . . 124.2(17)
O1 Pb1 C8 C9 3_567 . 20.2(16)
O1 Pb1 C8 C9 . . -36.9(16)
O3 C8 C9 C14 . . 17.4(9)
O4 C8 C9 C14 . . -161.6(6)
Pb1 C8 C9 C14 . . -99.8(16)
O3 C8 C9 C10 . . -162.5(6)
O4 C8 C9 C10 . . 18.5(9)
Pb1 C8 C9 C10 . . 80.3(17)
C14 C9 C10 C11 . . -0.4(9)
C8 C9 C10 C11 . . 179.5(6)
C9 C10 C11 N3 . . -176.0(6)
C9 C10 C11 C12 . . 0.4(9)
N3 C11 C12 C13 . . 175.5(6)
C10 C11 C12 C13 . . -0.9(10)
C11 C12 C13 C14 . . 1.4(9)
C11 C12 C13 N4 . . 180.0(6)
Pb1 N4 C13 C14 4_565 . 81.7(6)
Pb1 N4 C13 C12 4_565 . -96.9(6)
C12 C13 C14 C9 . . -1.4(9)
N4 C13 C14 C9 . . -180.0(5)
C10 C9 C14 C13 . . 0.9(9)
C8 C9 C14 C13 . . -179.0(5)
